data_7054739
loop_
_publ_author_name
'Kole\<sa-Dobravc, Tanja'
'Meden, Anton'
'Perdih, Franc'

_publ_section_title
;
 Influence of noncovalent interactions on the structures of metal--organic
 hybrids based on a [VO2(2,6-pydc)]&#x2212;tecton with cations of
 imidazole, pyridine and its derivatives
;
_journal_issue 6
_journal_name_full 'New J. Chem.'
_journal_page_first 4265
_journal_paper_doi 10.1039/C5NJ00164A
_journal_volume 39
_journal_year 2015
_chemical_formula_moiety 'C7 H3 N O6 V, C5 H6 N, 2(H2 O)'
_chemical_formula_sum 'C12 H13 N2 O8 V'
_chemical_formula_weight 364.18
_space_group_IT_number 2
_symmetry_cell_setting triclinic
_symmetry_space_group_name_Hall '-P 1'
_symmetry_space_group_name_H-M 'P -1'
_atom_sites_solution_hydrogens geom
_atom_sites_solution_primary direct
_atom_sites_solution_secondary difmap
_audit_creation_method SHELXL-97
_cell_angle_alpha 103.904(4)
_cell_angle_beta 97.539(3)
_cell_angle_gamma 95.474(4)
_cell_formula_units_Z 2
_cell_length_a 6.7436(3)
_cell_length_b 8.1400(3)
_cell_length_c 13.7971(5)
_cell_measurement_reflns_used 4983
_cell_measurement_temperature 150(2)
_cell_measurement_theta_max 74.5070
_cell_measurement_theta_min 5.7470
_cell_volume 722.45(5)
_computing_cell_refinement 'CrysAlis PRO (Agilent, 2011)'
_computing_data_collection 'CrysAlis PRO (Agilent, 2011)'
_computing_data_reduction 'CrysAlis PRO (Agilent, 2011)'
_computing_molecular_graphics 'ORTEP-3 for Windows version 2.02 (Farrugia, 2008)'
_computing_publication_material 'WinGX publication routines (Farrugia, 1999)'
_computing_structure_refinement 'SHELXL-97 (Sheldrick, 2008)'
_computing_structure_solution 'SHELXS-97 (Sheldrick, 2008)'
_diffrn_ambient_temperature 150(2)
_diffrn_detector_area_resol_mean 10.4933
_diffrn_measured_fraction_theta_full 0.992
_diffrn_measured_fraction_theta_max 0.992
_diffrn_measurement_device_type 'SuperNova, Dual, Cu at zero, Atlas'
_diffrn_measurement_method '\w scans'
_diffrn_radiation_monochromator mirror
_diffrn_radiation_source 'SuperNova (Cu) X-ray Source'
_diffrn_radiation_type CuK\a
_diffrn_radiation_wavelength 1.54184
_diffrn_reflns_av_R_equivalents 0.0299
_diffrn_reflns_av_sigmaI/netI 0.0272
_diffrn_reflns_limit_h_max 7
_diffrn_reflns_limit_h_min -8
_diffrn_reflns_limit_k_max 10
_diffrn_reflns_limit_k_min -10
_diffrn_reflns_limit_l_max 17
_diffrn_reflns_limit_l_min -15
_diffrn_reflns_number 6961
_diffrn_reflns_theta_full 74.74
_diffrn_reflns_theta_max 74.74
_diffrn_reflns_theta_min 3.34
_exptl_absorpt_coefficient_mu 6.192
_exptl_absorpt_correction_T_max 0.4192
_exptl_absorpt_correction_T_min 0.1478
_exptl_absorpt_correction_type multi-scan
_exptl_absorpt_process_details '(CrysAlis PRO; Agilent, 2011)'
_exptl_crystal_colour colorless
_exptl_crystal_density_diffrn 1.674
_exptl_crystal_density_method 'not measured'
_exptl_crystal_description prism
_exptl_crystal_F_000 372
_exptl_crystal_size_max 0.50
_exptl_crystal_size_mid 0.20
_exptl_crystal_size_min 0.17
_refine_diff_density_max 0.545
_refine_diff_density_min -0.686
_refine_diff_density_rms 0.080
_refine_ls_extinction_method none
_refine_ls_goodness_of_fit_ref 1.044
_refine_ls_hydrogen_treatment mixed
_refine_ls_matrix_type full
_refine_ls_number_parameters 220
_refine_ls_number_reflns 2950
_refine_ls_number_restraints 6
_refine_ls_restrained_S_all 1.043
_refine_ls_R_factor_all 0.0402
_refine_ls_R_factor_gt 0.0395
_refine_ls_shift/su_max 0.000
_refine_ls_shift/su_mean 0.000
_refine_ls_structure_factor_coef Fsqd
_refine_ls_weighting_details 'calc w=1/[\s^2^(Fo^2^)+(0.0808P)^2^+0.2560P] where P=(Fo^2^+2Fc^2^)/3'
_refine_ls_weighting_scheme calc
_refine_ls_wR_factor_gt 0.1105
_refine_ls_wR_factor_ref 0.1114
_reflns_number_gt 2877
_reflns_number_total 2950
_reflns_threshold_expression >2\s(I)
_cod_data_source_file c5nj00164a3.cif
_cod_data_source_block 1.2H2O
_cod_depositor_comments 'Adding full bibliography for 7054735--7054745.cif.'
_cod_database_code 7054739

loop_
_symmetry_equiv_pos_as_xyz
'x, y, z'
'-x, -y, -z'

loop_
_atom_site_label
_atom_site_type_symbol
_atom_site_fract_x
_atom_site_fract_y
_atom_site_fract_z
_atom_site_U_iso_or_equiv
_atom_site_adp_type
_atom_site_occupancy
_atom_site_symmetry_multiplicity
_atom_site_calc_flag
_atom_site_refinement_flags
V1 V 0.27795(4) 0.40297(4) 0.18121(2) 0.01804(14) Uani 1 1 d .
N1 N 0.2868(2) 0.61694(19) 0.12189(11) 0.0163(3) Uani 1 1 d .
N2 N 0.2338(2) 0.5302(2) 0.58505(13) 0.0231(3) Uani 1 1 d .
H2 H 0.2515 0.6421 0.6076 0.035 Uiso 1 1 calc R
O1 O 0.3148(2) 0.60381(18) 0.30065(10) 0.0254(3) Uani 1 1 d .
O2 O 0.3629(2) 0.88709(19) 0.36466(11) 0.0285(3) Uani 1 1 d .
O3 O 0.2350(2) 0.31048(17) 0.03106(10) 0.0225(3) Uani 1 1 d .
O4 O 0.2000(2) 0.35646(19) -0.12326(10) 0.0283(3) Uani 1 1 d .
O5 O 0.0821(2) 0.29510(19) 0.20516(11) 0.0282(3) Uani 1 1 d .
O6 O 0.4775(2) 0.31882(18) 0.20973(11) 0.0273(3) Uani 1 1 d .
O7 O 0.1670(4) 1.0016(3) 0.7978(2) 0.0711(9) Uani 1 1 d D
H7A H 0.160(8) 1.105(3) 0.820(4) 0.107 Uiso 1 1 d D
H7B H 0.081(6) 0.937(5) 0.813(4) 0.107 Uiso 1 1 d D
O8 O 0.2905(3) 0.8691(2) 0.62284(13) 0.0317(3) Uani 1 1 d D
H8A H 0.405(3) 0.915(4) 0.621(2) 0.047 Uiso 1 1 d D
H8B H 0.251(4) 0.919(4) 0.6765(18) 0.047 Uiso 1 1 d D
C1 C 0.3338(3) 0.7601(2) 0.29324(14) 0.0208(4) Uani 1 1 d .
C2 C 0.3159(3) 0.7717(2) 0.18535(14) 0.0183(4) Uani 1 1 d .
C3 C 0.3233(3) 0.9169(2) 0.14988(15) 0.0234(4) Uani 1 1 d .
H3 H 0.3439 1.0274 0.1952 0.028 Uiso 1 1 calc R
C4 C 0.2998(3) 0.8959(3) 0.04573(16) 0.0252(4) Uani 1 1 d .
H4 H 0.3037 0.9933 0.0191 0.030 Uiso 1 1 calc R
C5 C 0.2703(3) 0.7327(3) -0.01998(15) 0.0230(4) Uani 1 1 d .
H5 H 0.2550 0.7170 -0.0912 0.028 Uiso 1 1 calc R
C6 C 0.2643(3) 0.5949(2) 0.02187(13) 0.0176(4) Uani 1 1 d .
C7 C 0.2307(3) 0.4069(2) -0.03092(14) 0.0196(4) Uani 1 1 d .
C8 C 0.2563(3) 0.4607(3) 0.48923(15) 0.0258(4) Uani 1 1 d .
H8 H 0.2881 0.5321 0.4466 0.031 Uiso 1 1 calc R
C9 C 0.2333(3) 0.2863(3) 0.45284(15) 0.0282(4) Uani 1 1 d .
H9 H 0.2484 0.2358 0.3850 0.034 Uiso 1 1 calc R
C10 C 0.1879(3) 0.1857(3) 0.51653(17) 0.0282(4) Uani 1 1 d .
H10 H 0.1759 0.0649 0.4934 0.034 Uiso 1 1 calc R
C11 C 0.1600(3) 0.2608(3) 0.61416(16) 0.0259(4) Uani 1 1 d .
H11 H 0.1237 0.1920 0.6574 0.031 Uiso 1 1 calc R
C12 C 0.1853(3) 0.4355(3) 0.64773(15) 0.0238(4) Uani 1 1 d .
H12 H 0.1686 0.4889 0.7149 0.029 Uiso 1 1 calc R

loop_
_atom_site_aniso_label
_atom_site_aniso_U_11
_atom_site_aniso_U_22
_atom_site_aniso_U_33
_atom_site_aniso_U_23
_atom_site_aniso_U_13
_atom_site_aniso_U_12
V1 0.0273(2) 0.01027(19) 0.01538(19) 0.00300(13) 0.00255(13) -0.00147(13)
N1 0.0205(7) 0.0124(7) 0.0156(7) 0.0032(6) 0.0034(5) 0.0000(5)
N2 0.0260(8) 0.0161(8) 0.0250(8) 0.0031(6) 0.0019(6) 0.0001(6)
O1 0.0442(8) 0.0163(7) 0.0141(6) 0.0022(5) 0.0064(6) -0.0013(6)
O2 0.0429(8) 0.0189(7) 0.0190(7) -0.0039(5) 0.0085(6) -0.0018(6)
O3 0.0345(7) 0.0131(6) 0.0172(6) 0.0005(5) 0.0038(5) -0.0001(5)
O4 0.0419(8) 0.0235(7) 0.0148(6) -0.0013(6) 0.0030(6) 0.0000(6)
O5 0.0363(8) 0.0230(7) 0.0238(7) 0.0069(6) 0.0054(6) -0.0055(6)
O6 0.0345(8) 0.0179(7) 0.0256(7) 0.0034(6) -0.0032(6) 0.0013(6)
O7 0.0938(18) 0.0210(9) 0.0963(19) -0.0106(10) 0.0705(16) -0.0138(10)
O8 0.0405(9) 0.0183(7) 0.0362(8) 0.0064(6) 0.0096(7) 0.0004(6)
C1 0.0270(9) 0.0161(9) 0.0182(9) 0.0010(7) 0.0073(7) 0.0003(7)
C2 0.0224(8) 0.0130(8) 0.0183(8) 0.0014(7) 0.0048(7) 0.0006(6)
C3 0.0314(10) 0.0130(9) 0.0243(10) 0.0020(7) 0.0061(8) 0.0013(7)
C4 0.0327(10) 0.0173(10) 0.0273(10) 0.0099(8) 0.0042(8) 0.0020(8)
C5 0.0281(9) 0.0235(10) 0.0179(8) 0.0075(7) 0.0033(7) 0.0012(7)
C6 0.0195(8) 0.0167(9) 0.0159(8) 0.0031(7) 0.0040(6) 0.0010(6)
C7 0.0212(8) 0.0181(9) 0.0173(8) 0.0012(7) 0.0031(7) 0.0011(7)
C8 0.0271(9) 0.0304(11) 0.0224(9) 0.0125(8) 0.0037(7) 0.0024(8)
C9 0.0326(10) 0.0325(11) 0.0158(9) 0.0000(8) 0.0035(7) 0.0032(8)
C10 0.0336(10) 0.0183(10) 0.0285(10) -0.0006(8) 0.0045(8) 0.0006(8)
C11 0.0306(10) 0.0233(10) 0.0255(10) 0.0089(8) 0.0068(8) 0.0011(8)
C12 0.0263(9) 0.0255(10) 0.0171(9) 0.0018(8) 0.0040(7) 0.0002(8)

loop_
_atom_type_symbol
_atom_type_description
_atom_type_scat_dispersion_real
_atom_type_scat_dispersion_imag
_atom_type_scat_source
C C 0.0181 0.0091 'International Tables Vol C Tables 4.2.6.8 and 6.1.1.4'
H H 0.0000 0.0000 'International Tables Vol C Tables 4.2.6.8 and 6.1.1.4'
N N 0.0311 0.0180 'International Tables Vol C Tables 4.2.6.8 and 6.1.1.4'
O O 0.0492 0.0322 'International Tables Vol C Tables 4.2.6.8 and 6.1.1.4'
V V 0.0687 2.1097 'International Tables Vol C Tables 4.2.6.8 and 6.1.1.4'

loop_
_geom_angle_atom_site_label_1
_geom_angle_atom_site_label_2
_geom_angle_atom_site_label_3
_geom_angle
O6 V1 O5 109.37(8)
O6 V1 O1 99.27(7)
O5 V1 O1 98.85(7)
O6 V1 O3 98.93(7)
O5 V1 O3 98.55(7)
O1 V1 O3 148.95(6)
O6 V1 N1 122.46(7)
O5 V1 N1 128.17(7)
O1 V1 N1 74.59(6)
O3 V1 N1 74.43(6)
C2 N1 C6 121.73(16)
C2 N1 V1 118.87(12)
C6 N1 V1 119.40(12)
C12 N2 C8 122.45(18)
C12 N2 H2 118.8
C8 N2 H2 118.8
C1 O1 V1 122.96(12)
C7 O3 V1 122.95(12)
H7A O7 H7B 115(4)
H8A O8 H8B 109(3)
O2 C1 O1 125.13(18)
O2 C1 C2 122.21(18)
O1 C1 C2 112.66(16)
N1 C2 C3 121.03(17)
N1 C2 C1 110.86(16)
C3 C2 C1 128.10(17)
C2 C3 C4 117.88(18)
C2 C3 H3 121.1
C4 C3 H3 121.1
C3 C4 C5 120.47(18)
C3 C4 H4 119.8
C5 C4 H4 119.8
C6 C5 C4 117.81(18)
C6 C5 H5 121.1
C4 C5 H5 121.1
N1 C6 C5 121.08(17)
N1 C6 C7 110.12(16)
C5 C6 C7 128.79(17)
O4 C7 O3 125.38(18)
O4 C7 C6 121.52(17)
O3 C7 C6 113.09(15)
N2 C8 C9 119.92(18)
N2 C8 H8 120.0
C9 C8 H8 120.0
C8 C9 C10 118.81(18)
C8 C9 H9 120.6
C10 C9 H9 120.6
C9 C10 C11 120.1(2)
C9 C10 H10 120.0
C11 C10 H10 120.0
C12 C11 C10 119.26(19)
C12 C11 H11 120.4
C10 C11 H11 120.4
N2 C12 C11 119.46(18)
N2 C12 H12 120.3
C11 C12 H12 120.3

loop_
_geom_bond_atom_site_label_1
_geom_bond_atom_site_label_2
_geom_bond_distance
V1 O6 1.6127(15)
V1 O5 1.6299(14)
V1 O1 1.9926(14)
V1 O3 1.9985(14)
V1 N1 2.0941(15)
N1 C2 1.330(2)
N1 C6 1.334(2)
N2 C12 1.340(3)
N2 C8 1.342(3)
N2 H2 0.8800
O1 C1 1.296(2)
O2 C1 1.224(2)
O3 C7 1.292(2)
O4 C7 1.224(2)
O7 H7A 0.830(19)
O7 H7B 0.829(19)
O8 H8A 0.835(18)
O8 H8B 0.844(17)
C1 C2 1.504(3)
C2 C3 1.383(3)
C3 C4 1.392(3)
C3 H3 0.9500
C4 C5 1.397(3)
C4 H4 0.9500
C5 C6 1.378(3)
C5 H5 0.9500
C6 C7 1.510(3)
C8 C9 1.374(3)
C8 H8 0.9500
C9 C10 1.380(3)
C9 H9 0.9500
C10 C11 1.384(3)
C10 H10 0.9500
C11 C12 1.372(3)
C11 H11 0.9500
C12 H12 0.9500

loop_
_geom_hbond_atom_site_label_D
_geom_hbond_atom_site_label_H
_geom_hbond_atom_site_label_A
_geom_hbond_distance_DH
_geom_hbond_distance_HA
_geom_hbond_distance_DA
_geom_hbond_angle_DHA
_geom_hbond_site_symmetry_A
N2 H2 O8 0.88 1.80 2.661(2) 166.5 .
O7 H7A O4 0.830(19) 1.99(2) 2.807(2) 169(5) 1_566
O7 H7B O5 0.829(19) 2.03(3) 2.796(2) 153(5) 2_566
O8 H8A O2 0.835(18) 2.09(2) 2.877(2) 158(3) 2_676
O8 H8B O7 0.844(17) 1.831(18) 2.670(3) 173(3) .

loop_
_geom_torsion_atom_site_label_1
_geom_torsion_atom_site_label_2
_geom_torsion_atom_site_label_3
_geom_torsion_atom_site_label_4
_geom_torsion
O6 V1 N1 C2 -89.54(14)
O5 V1 N1 C2 90.98(15)
O1 V1 N1 C2 1.76(13)
O3 V1 N1 C2 179.67(14)
O6 V1 N1 C6 90.11(15)
O5 V1 N1 C6 -89.37(15)
O1 V1 N1 C6 -178.59(15)
O3 V1 N1 C6 -0.67(13)
O6 V1 O1 C1 118.90(16)
O5 V1 O1 C1 -129.67(16)
O3 V1 O1 C1 -6.3(2)
N1 V1 O1 C1 -2.37(15)
O6 V1 O3 C7 -121.53(15)
O5 V1 O3 C7 127.18(15)
O1 V1 O3 C7 3.7(2)
N1 V1 O3 C7 -0.18(14)
V1 O1 C1 O2 -177.64(15)
V1 O1 C1 C2 2.5(2)
C6 N1 C2 C3 0.2(3)
V1 N1 C2 C3 179.86(14)
C6 N1 C2 C1 179.30(16)
V1 N1 C2 C1 -1.1(2)
O2 C1 C2 N1 179.35(18)
O1 C1 C2 N1 -0.8(2)
O2 C1 C2 C3 -1.6(3)
O1 C1 C2 C3 178.21(19)
N1 C2 C3 C4 -0.1(3)
C1 C2 C3 C4 -179.01(19)
C2 C3 C4 C5 -0.2(3)
C3 C4 C5 C6 0.4(3)
C2 N1 C6 C5 0.0(3)
V1 N1 C6 C5 -179.66(14)
C2 N1 C6 C7 -179.12(15)
V1 N1 C6 C7 1.24(19)
C4 C5 C6 N1 -0.3(3)
C4 C5 C6 C7 178.63(18)
V1 O3 C7 O4 -178.11(15)
V1 O3 C7 C6 0.9(2)
N1 C6 C7 O4 177.72(17)
C5 C6 C7 O4 -1.3(3)
N1 C6 C7 O3 -1.3(2)
C5 C6 C7 O3 179.68(18)
C12 N2 C8 C9 -1.3(3)
N2 C8 C9 C10 -0.3(3)
C8 C9 C10 C11 2.1(3)
C9 C10 C11 C12 -2.4(3)
C8 N2 C12 C11 0.9(3)
C10 C11 C12 N2 0.9(3)
